data_1572586
loop_
_publ_author_name
'Ren, Jiajia'
'He, Tengfei'
'Lu, Haolin'
'Wang, Hebin'
'Shao, Tianyin'
'Wang, Zhaoyu'
'Zhang, Yunxin'
'Gull, Sehrish'
'Chi, Yun'
'Zhong, Yu-Wu'
'Chen, Yongsheng'
'Long, Guankui'

_publ_section_title
;
 Tuning the circularly polarized phosphorescence of platinum(II) complexes
 through a chiral cation strategy.
;
_journal_issue 23
_journal_name_full 'Materials horizons'
_journal_page_first 6089
_journal_page_last 6097
_journal_paper_doi 10.1039/d4mh01105h
_journal_volume 11
_journal_year 2024
_chemical_absolute_configuration rm
_chemical_formula_moiety 'C11 H8 Cl2 N Pt, C4 H10 N O2'
_chemical_formula_sum 'C15 H18 Cl2 N2 O2 Pt'
_chemical_formula_weight 524.30
_chemical_name_systematic S-ABA.[Pt(ppy)Cl2]
_space_group_crystal_system monoclinic
_space_group_IT_number 4
_space_group_name_Hall 'P 2yb'
_space_group_name_H-M_alt 'P 1 21 1'
_atom_sites_solution_hydrogens geom
_atom_sites_solution_primary dual
_audit_creation_date 2023-12-19
_audit_creation_method
;
Olex2 1.5
(compiled 2023.08.24 svn.re1ec1418 for OlexSys, GUI svn.r6817)
;
_audit_update_record
;
2024-06-25 deposited with the CCDC.	2024-09-12 downloaded from the CCDC.
;
_cell_angle_alpha 90
_cell_angle_beta 103.6160(10)
_cell_angle_gamma 90
_cell_formula_units_Z 4
_cell_length_a 13.73760(10)
_cell_length_b 7.67280(10)
_cell_length_c 16.9169(2)
_cell_measurement_reflns_used 11672
_cell_measurement_temperature 298.00(14)
_cell_measurement_theta_max 75.6160
_cell_measurement_theta_min 4.7100
_cell_volume 1733.03(3)
_computing_cell_refinement 'CrysAlisPro 1.171.40.84a (Rigaku OD, 2020)'
_computing_data_collection 'CrysAlisPro 1.171.40.84a (Rigaku OD, 2020)'
_computing_data_reduction 'CrysAlisPro 1.171.40.84a (Rigaku OD, 2020)'
_computing_molecular_graphics 'Olex2 1.5 (Dolomanov et al., 2009)'
_computing_publication_material 'Olex2 1.5 (Dolomanov et al., 2009)'
_computing_structure_refinement 'SHELXL 2014/7 (Sheldrick, 2015)'
_computing_structure_solution 'SHELXT 2014/4 (Sheldrick, 2014)'
_diffrn_ambient_environment air
_diffrn_ambient_temperature 298.00(14)
_diffrn_detector 'Hybrid Pixel Array Detector'
_diffrn_detector_area_resol_mean 10.0000
_diffrn_measured_fraction_theta_full 0.999
_diffrn_measured_fraction_theta_max 0.986
_diffrn_measurement_details
;
List of Runs (angles in degrees, time in seconds):

  # Type    Start    End  Width  t~exp~   \w     \q     \k     \f   Frames
#--------------------------------------------------------------------------
  1  \w    -34.00  39.00   0.50    0.50    --    0.00  82.00  60.00  146
  2  \w    -34.00  26.00   0.50    0.50    --    0.00  82.00 -30.00  120
  3  \w     -3.00  23.00   0.50    0.50    --    0.00  82.00 -60.00   52
  4  \w    -27.00  38.00   0.50    0.50    --    0.00  82.00-150.00  130
  5  \w    -28.00  46.00   0.50    0.50    --    0.00  77.00 -90.00  148
  6  \w     45.00 124.00   0.50    1.44    --  101.30 -57.00 150.00  158
  7  \w     21.00 126.00   0.50    1.44    --  101.30 -82.00  60.00  210
  8  \w     37.00 136.00   0.50    1.44    --  101.30 -82.00 150.00  198
  9  \w     12.00  71.00   0.50    1.44    --  101.30 -82.00 -30.00  118
 10  \w     84.00 186.00   0.50    1.44    --  101.30  19.00  60.00  204
 11  \w     27.00  86.00   0.50    1.44    --  101.30 -77.00   0.00  118
 12  \w    101.00 136.00   0.50    1.44    --  101.30 -82.00 -60.00   70
 13  \w     83.00 109.00   0.50    1.44    --  101.30 -82.00-120.00   52
 14  \w     46.00  72.00   0.50    1.44    --  101.30 -38.00-180.00   52
 15  \w     16.00  45.00   0.50    1.44    --  101.30 -82.00 -60.00   58
 16  \w     12.00 128.00   0.50    1.44    --  101.30 -57.00  60.00  232
 17  \w     80.00 112.00   0.50    1.44    --  101.30 -38.00-180.00   64
 18  \w     26.00 167.00   0.50    1.44    --  101.30   0.00  30.00  282
 19  \w     85.00 110.00   0.50    1.44    --  101.30 -82.00 -30.00   50
 20  \w     71.00 150.00   0.50    1.44    --  101.30  71.00-168.83  158
;
_diffrn_measurement_device 'four-circle diffractometer'
_diffrn_measurement_device_type 'XtaLAB AFC12 (RINC): Kappa single'
_diffrn_measurement_method '\w scans'
_diffrn_orient_matrix_type 'CrysAlisPro convention (1999,Acta A55,543-557)'
_diffrn_orient_matrix_UB_11 0.0275244000
_diffrn_orient_matrix_UB_12 -0.1918875000
_diffrn_orient_matrix_UB_13 -0.0101670000
_diffrn_orient_matrix_UB_21 0.0020577000
_diffrn_orient_matrix_UB_22 -0.0341943000
_diffrn_orient_matrix_UB_23 0.0901194000
_diffrn_orient_matrix_UB_31 -0.1120820000
_diffrn_orient_matrix_UB_32 -0.0478508000
_diffrn_orient_matrix_UB_33 -0.0235860000
_diffrn_radiation_monochromator mirror
_diffrn_radiation_probe x-ray
_diffrn_radiation_type 'Cu K\a'
_diffrn_radiation_wavelength 1.54184
_diffrn_reflns_av_R_equivalents 0.0392
_diffrn_reflns_av_unetI/netI 0.0443
_diffrn_reflns_Laue_measured_fraction_full 0.999
_diffrn_reflns_Laue_measured_fraction_max 0.986
_diffrn_reflns_limit_h_max 16
_diffrn_reflns_limit_h_min -17
_diffrn_reflns_limit_k_max 9
_diffrn_reflns_limit_k_min -9
_diffrn_reflns_limit_l_max 21
_diffrn_reflns_limit_l_min -21
_diffrn_reflns_number 17437
_diffrn_reflns_point_group_measured_fraction_full 0.991
_diffrn_reflns_point_group_measured_fraction_max 0.956
_diffrn_reflns_theta_full 67.684
_diffrn_reflns_theta_max 75.816
_diffrn_reflns_theta_min 3.741
_diffrn_source 'Rotating-anode X-ray tube (dual wavelength)'
_diffrn_source_type 'Rigaku (Cu) X-ray DW Source'
_exptl_absorpt_coefficient_mu 18.048
_exptl_absorpt_correction_T_max 1.00000
_exptl_absorpt_correction_T_min 0.16684
_exptl_absorpt_correction_type multi-scan
_exptl_absorpt_process_details
;
CrysAlisPro 1.171.40.84a (Rigaku Oxford Diffraction, 2020)
Empirical absorption correction using spherical harmonics,
implemented in SCALE3 ABSPACK scaling algorithm.
;
_exptl_crystal_colour 'clear light green'
_exptl_crystal_colour_lustre clear
_exptl_crystal_colour_modifier light
_exptl_crystal_colour_primary green
_exptl_crystal_density_diffrn 2.009
_exptl_crystal_description cube
_exptl_crystal_F_000 1000
_exptl_crystal_preparation 'ABACl and Pt dimers stirred at room temperature in chloroform.'
_exptl_crystal_recrystallization_method 'slowly evaperate'
_exptl_crystal_size_max 0.3
_exptl_crystal_size_mid 0.2
_exptl_crystal_size_min 0.1
_refine_diff_density_max 0.847
_refine_diff_density_min -1.042
_refine_diff_density_rms 0.103
_refine_ls_abs_structure_details
;
 Flack x determined using 2539 quotients [(I+)-(I-)]/[(I+)+(I-)]
 (Parsons, Flack and Wagner, Acta Cryst. B69 (2013) 249-259).
;
_refine_ls_abs_structure_Flack -0.005(17)
_refine_ls_extinction_method none
_refine_ls_goodness_of_fit_ref 1.110
_refine_ls_hydrogen_treatment constr
_refine_ls_matrix_type full
_refine_ls_number_parameters 402
_refine_ls_number_reflns 6892
_refine_ls_number_restraints 1
_refine_ls_restrained_S_all 1.110
_refine_ls_R_factor_all 0.0312
_refine_ls_R_factor_gt 0.0280
_refine_ls_shift/su_max 0.001
_refine_ls_shift/su_mean 0.000
_refine_ls_structure_factor_coef Fsqd
_refine_ls_weighting_details 'w=1/[\s^2^(Fo^2^)+(0.0323P)^2^+0.1867P] where P=(Fo^2^+2Fc^2^)/3'
_refine_ls_weighting_scheme calc
_refine_ls_wR_factor_gt 0.0761
_refine_ls_wR_factor_ref 0.0783
_reflns_Friedel_coverage 0.799
_reflns_Friedel_fraction_full 0.982
_reflns_Friedel_fraction_max 0.921
_reflns_number_gt 6076
_reflns_number_total 6892
_reflns_threshold_expression 'I > 2\s(I)'
_cod_data_source_file d4mh01105h2.cif
_cod_data_source_block sabart
_cod_depositor_comments 'Adding full bibliography for 1572585--1572591.cif.'
_cod_original_sg_symbol_H-M P21
_cod_database_code 1572586
_shelx_shelxl_version_number 2014/7
_shelx_space_group_comment
;
The symmetry employed for this shelxl refinement is uniquely defined
by the following loop, which should always be used as a source of
symmetry information in preference to the above space-group names.
They are only intended as comments.
;
_olex2_refinement_description
;
1. Fixed Uiso
 At 1.2 times of:
  All C(H) groups, All C(H,H) groups, All N(H,H,H) groups
 At 1.5 times of:
  All C(H,H,H) groups, All O(H) groups
2.a Ternary CH refined with riding coordinates:
 C00R(H00R), C018(H018)
2.b Secondary CH2 refined with riding coordinates:
 C00O(H00E,H00G), C010(H01D,H01E)
2.c Aromatic/amide H refined with riding coordinates:
 C009(H009), C00D(H00D), C00F(H00F), C00J(H00J), C00K(H00K), C00L(H00L),
 C00N(H00N), C00Q(H00Q), C00U(H00U), C00V(H00V), C00W(H00W), C00X(H00X),
 C00Y(H00Y), C011(H011), C014(H014), C016(H016)
2.d Tetrahedral OH refined with riding coordinates:
 O00M(H00M)
2.e Idealised Me refined as rotating group:
 C00G(H00A,H00B,H00C), N012(H01A,H01B,H01C), N017(H01F,H01G,H01H), C1(H1A,H1B,
 H1C)
2.f Idealised tetrahedral OH refined as rotating group:
 O00H(H00H)
;
_olex2_exptl_crystal_mounting_method many
_olex2_submission_special_instructions 'No special instructions were received'
_oxdiff_exptl_absorpt_empirical_details
;
Empirical correction (ABSPACK) includes:
- Absorption correction using spherical harmonics
- Frame scaling
;
_oxdiff_exptl_absorpt_empirical_full_max 4.595
_oxdiff_exptl_absorpt_empirical_full_min 0.579

loop_
_space_group_symop_operation_xyz
'x, y, z'
'-x, y+1/2, -z'

loop_
_atom_site_label
_atom_site_type_symbol
_atom_site_fract_x
_atom_site_fract_y
_atom_site_fract_z
_atom_site_U_iso_or_equiv
_atom_site_adp_type
_atom_site_occupancy
_atom_site_site_symmetry_order
_atom_site_calc_flag
_atom_site_refinement_flags_posn
_atom_site_refinement_flags_adp
_atom_site_refinement_flags_occupancy
_atom_site_disorder_assembly
_atom_site_disorder_group
Pt01 Pt 0.26571(3) 0.58292(3) -0.01151(3) 0.03665(16) Uani 1 1 d . . . . .
Pt02 Pt 1.23485(3) 0.42664(4) 0.51058(3) 0.03811(17) Uani 1 1 d . . . . .
Cl03 Cl 1.0947(2) 0.4705(7) 0.40524(19) 0.0543(10) Uani 1 1 d . . . . .
Cl04 Cl 0.3615(3) 0.4997(6) -0.1092(2) 0.0540(10) Uani 1 1 d . . . . .
Cl05 Cl 0.4071(2) 0.5294(6) 0.09257(19) 0.0484(9) Uani 1 1 d . . . . .
Cl06 Cl 1.1333(3) 0.4913(7) 0.6059(2) 0.0587(11) Uani 1 1 d . . . . .
N007 N 0.1405(7) 0.6504(16) -0.0966(6) 0.043(3) Uani 1 1 d . . . . .
C008 C 1.3254(8) 0.3599(18) 0.4374(6) 0.038(3) Uani 1 1 d . . . . .
C009 C 0.1292(11) 0.638(2) -0.1767(8) 0.056(4) Uani 1 1 d . . . . .
H009 H 0.1796 0.5874 -0.1975 0.067 Uiso 1 1 calc R U . . .
O00A O 0.6792(7) 0.4954(17) 0.1476(6) 0.070(3) Uani 1 1 d . . . . .
C00B C 0.0644(9) 0.715(2) -0.0653(8) 0.046(3) Uani 1 1 d . . . . .
C00C C 0.0866(9) 0.716(2) 0.0240(8) 0.046(3) Uani 1 1 d . . . . .
C00D C 0.2043(10) 0.646(2) 0.1471(7) 0.051(4) Uani 1 1 d . . . . .
H00D H 0.2668 0.6061 0.1754 0.061 Uiso 1 1 calc R U . . .
N00E N 1.3588(8) 0.3669(17) 0.5958(6) 0.045(3) Uani 1 1 d . . . . .
C00F C 1.4865(10) 0.247(3) 0.4365(9) 0.058(4) Uani 1 1 d . . . . .
H00F H 1.5494 0.2094 0.4647 0.070 Uiso 1 1 calc R U . . .
C00G C 0.6701(14) 0.564(3) -0.1082(9) 0.083(5) Uani 1 1 d . . . . .
H00A H 0.6979 0.6764 -0.1146 0.124 Uiso 1 1 calc R U . . .
H00B H 0.6056 0.5534 -0.1452 0.124 Uiso 1 1 calc R U . . .
H00C H 0.7138 0.4747 -0.1196 0.124 Uiso 1 1 calc R U . . .
O00H O 0.6750(8) 0.392(3) 0.2984(6) 0.091(4) Uani 1 1 d . . . . .
H00H H 0.6803 0.4128 0.2521 0.137 Uiso 1 1 calc R U . . .
O00I O 0.8293(7) 0.5020(19) 0.3303(6) 0.073(3) Uani 1 1 d . . . . .
C00J C 1.4640(13) 0.251(3) 0.3528(10) 0.066(4) Uani 1 1 d . . . . .
H00J H 1.5103 0.2105 0.3248 0.079 Uiso 1 1 calc R U . . .
C00K C 0.1360(10) 0.699(2) 0.1908(8) 0.059(4) Uani 1 1 d . . . . .
H00K H 0.1518 0.6894 0.2471 0.070 Uiso 1 1 calc R U . . .
C00L C 0.0436(12) 0.698(2) -0.2289(9) 0.069(5) Uani 1 1 d . . . . .
H00L H 0.0376 0.6921 -0.2848 0.082 Uiso 1 1 calc R U . . .
O00M O 0.8349(7) 0.594(3) 0.1778(7) 0.087(4) Uani 1 1 d . . . . .
H00M H 0.8327 0.5606 0.2234 0.131 Uiso 1 1 calc R U . . .
C00N C -0.0318(10) 0.766(3) -0.1999(9) 0.070(5) Uani 1 1 d . . . . .
H00N H -0.0901 0.8058 -0.2352 0.084 Uiso 1 1 calc R U . . .
C00O C 0.7534(10) 0.596(3) 0.0401(8) 0.060(3) Uani 1 1 d . . . . .
H00E H 0.8101 0.5368 0.0273 0.072 Uiso 1 1 calc R U . . .
H00G H 0.7639 0.7207 0.0356 0.072 Uiso 1 1 calc R U . . .
C00P C 1.4186(9) 0.2989(18) 0.4787(8) 0.042(3) Uani 1 1 d . . . . .
C00Q C -0.0207(13) 0.775(3) -0.1182(10) 0.065(4) Uani 1 1 d . . . . .
H00Q H -0.0718 0.8227 -0.0975 0.078 Uiso 1 1 calc R U . . .
C00R C 0.6589(11) 0.544(2) -0.0218(9) 0.064(4) Uani 1 1 d . . . . .
H00R H 0.6454 0.4213 -0.0130 0.077 Uiso 1 1 calc R U . . .
C00S C 0.7501(9) 0.555(3) 0.1259(9) 0.060(4) Uani 1 1 d . . . . .
C00T C 1.4353(10) 0.299(2) 0.5677(7) 0.049(4) Uani 1 1 d . . . . .
C00U C 0.0187(11) 0.776(3) 0.0677(8) 0.056(4) Uani 1 1 d . . . . .
H00U H -0.0431 0.8207 0.0408 0.067 Uiso 1 1 calc R U . . .
C00V C 1.3021(9) 0.373(2) 0.3528(7) 0.046(3) Uani 1 1 d . . . . .
H00V H 1.2413 0.4196 0.3247 0.055 Uiso 1 1 calc R U . . .
C00W C 1.5229(12) 0.244(3) 0.6215(10) 0.065(5) Uani 1 1 d . . . . .
H00W H 1.5770 0.2046 0.6022 0.077 Uiso 1 1 calc R U . . .
C00X C 1.3732(12) 0.313(2) 0.3109(9) 0.066(5) Uani 1 1 d . . . . .
H00X H 1.3581 0.3163 0.2544 0.080 Uiso 1 1 calc R U . . .
C00Y C 1.4509(11) 0.317(3) 0.7325(8) 0.068(5) Uani 1 1 d . . . . .
H00Y H 1.4560 0.3245 0.7882 0.082 Uiso 1 1 calc R U . . .
C00Z C 0.1826(9) 0.6484(19) 0.0622(7) 0.043(3) Uani 1 1 d . . . . .
C010 C 0.7524(8) 0.424(2) 0.4365(7) 0.052(3) Uani 1 1 d . . . . .
H01D H 0.7177 0.3158 0.4416 0.062 Uiso 1 1 calc R U . . .
H01E H 0.7114 0.5181 0.4488 0.062 Uiso 1 1 calc R U . . .
C011 C 0.0448(12) 0.767(3) 0.1509(10) 0.067(5) Uani 1 1 d . . . . .
H011 H 0.0006 0.8072 0.1808 0.080 Uiso 1 1 calc R U . . .
N012 N 0.5718(6) 0.6487(12) -0.0099(5) 0.056(2) Uani 1 1 d . . . . .
H01A H 0.5165 0.6142 -0.0454 0.068 Uiso 1 1 calc R U . . .
H01B H 0.5826 0.7611 -0.0177 0.068 Uiso 1 1 calc R U . . .
H01C H 0.5643 0.6330 0.0404 0.068 Uiso 1 1 calc R U . . .
C013 C 0.7576(10) 0.442(3) 0.3513(8) 0.060(3) Uani 1 1 d . . . . .
C014 C 1.5279(12) 0.249(3) 0.7026(8) 0.079(6) Uani 1 1 d . . . . .
H014 H 1.5846 0.2064 0.7387 0.094 Uiso 1 1 calc R U . . .
C016 C 1.3668(11) 0.372(2) 0.6776(8) 0.056(4) Uani 1 1 d . . . . .
H016 H 1.3131 0.4138 0.6968 0.067 Uiso 1 1 calc R U . . .
N017 N 0.9136(6) 0.5739(11) 0.4923(6) 0.058(2) Uani 1 1 d . . . . .
H01F H 0.9256 0.5728 0.4428 0.069 Uiso 1 1 calc R U . . .
H01G H 0.9713 0.5680 0.5295 0.069 Uiso 1 1 calc R U . . .
H01H H 0.8819 0.6719 0.4991 0.069 Uiso 1 1 calc R U . . .
C018 C 0.8510(9) 0.4238(19) 0.5013(8) 0.057(3) Uani 1 1 d . . . . .
H018 H 0.8878 0.3181 0.4937 0.068 Uiso 1 1 calc R U . . .
C1 C 0.8342(12) 0.419(3) 0.5859(8) 0.076(4) Uani 1 1 d . . . . .
H1A H 0.7975 0.5203 0.5949 0.114 Uiso 1 1 calc R U . . .
H1B H 0.8976 0.4164 0.6247 0.114 Uiso 1 1 calc R U . . .
H1C H 0.7967 0.3161 0.5922 0.114 Uiso 1 1 calc R U . . .

loop_
_atom_site_aniso_label
_atom_site_aniso_U_11
_atom_site_aniso_U_22
_atom_site_aniso_U_33
_atom_site_aniso_U_23
_atom_site_aniso_U_13
_atom_site_aniso_U_12
Pt01 0.0357(3) 0.0373(4) 0.0355(3) -0.0022(3) 0.0056(2) -0.0001(3)
Pt02 0.0374(3) 0.0402(4) 0.0355(3) -0.0023(3) 0.0062(2) -0.0016(3)
Cl03 0.0421(17) 0.073(3) 0.0434(16) -0.004(2) 0.0019(13) 0.005(2)
Cl04 0.0458(17) 0.072(2) 0.0444(15) -0.0067(17) 0.0114(13) 0.0055(17)
Cl05 0.0416(16) 0.058(2) 0.0420(15) -0.0035(17) 0.0019(12) 0.0023(17)
Cl06 0.0516(18) 0.081(3) 0.0450(16) -0.0069(19) 0.0138(13) 0.0133(19)
N007 0.029(5) 0.047(7) 0.046(6) 0.000(5) -0.003(4) -0.002(5)
C008 0.043(6) 0.042(7) 0.038(6) -0.016(5) 0.028(5) -0.010(5)
C009 0.060(9) 0.058(11) 0.044(7) -0.008(7) 0.003(6) 0.006(8)
O00A 0.051(5) 0.086(7) 0.070(5) 0.014(5) 0.009(4) -0.012(5)
C00B 0.032(6) 0.046(8) 0.061(8) 0.001(7) 0.010(5) 0.014(6)
C00C 0.037(7) 0.052(9) 0.051(7) -0.008(7) 0.013(5) 0.000(6)
C00D 0.056(8) 0.064(10) 0.035(6) -0.007(6) 0.015(5) -0.003(7)
N00E 0.053(6) 0.045(7) 0.039(5) -0.003(5) 0.014(5) 0.005(6)
C00F 0.046(7) 0.059(9) 0.069(9) 0.007(8) 0.011(7) 0.004(7)
C00G 0.111(13) 0.076(11) 0.065(8) -0.001(8) 0.029(8) 0.007(9)
O00H 0.059(6) 0.139(12) 0.070(6) 0.025(8) 0.005(5) -0.031(7)
O00I 0.051(5) 0.104(9) 0.066(6) 0.011(6) 0.016(4) -0.010(5)
C00J 0.068(10) 0.070(11) 0.064(9) -0.020(9) 0.025(8) 0.001(9)
C00K 0.057(8) 0.074(12) 0.049(7) 0.005(8) 0.021(6) 0.002(7)
C00L 0.075(10) 0.069(12) 0.050(8) -0.002(8) -0.009(7) 0.014(9)
O00M 0.049(5) 0.139(11) 0.070(6) 0.017(7) 0.005(4) -0.017(6)
C00N 0.050(8) 0.079(12) 0.068(10) 0.000(10) -0.012(7) 0.024(9)
C00O 0.065(7) 0.062(8) 0.060(7) 0.020(6) 0.029(5) 0.008(6)
C00P 0.037(6) 0.036(7) 0.054(7) -0.003(6) 0.013(5) 0.004(6)
C00Q 0.060(9) 0.067(12) 0.062(10) 0.001(9) 0.003(7) 0.012(9)
C00R 0.070(8) 0.051(8) 0.072(8) 0.001(6) 0.017(6) 0.006(6)
C00S 0.043(6) 0.067(10) 0.071(8) 0.020(8) 0.017(6) 0.000(6)
C00T 0.056(8) 0.047(9) 0.041(6) -0.001(7) 0.005(6) -0.005(7)
C00U 0.058(8) 0.057(9) 0.057(8) -0.005(7) 0.022(7) 0.008(7)
C00V 0.052(7) 0.049(8) 0.036(6) -0.006(6) 0.010(5) -0.009(6)
C00W 0.056(9) 0.071(12) 0.064(10) 0.009(10) 0.010(7) 0.024(9)
C00X 0.086(11) 0.067(12) 0.051(8) -0.018(8) 0.025(7) -0.019(9)
C00Y 0.073(10) 0.088(14) 0.041(7) 0.004(9) 0.005(7) 0.020(10)
C00Z 0.041(6) 0.041(7) 0.040(6) 0.011(5) -0.005(5) -0.008(5)
C010 0.043(6) 0.054(7) 0.062(7) 0.017(6) 0.019(5) 0.005(5)
C011 0.068(9) 0.078(12) 0.068(10) -0.005(10) 0.042(8) 0.015(9)
N012 0.049(5) 0.061(5) 0.058(5) 0.003(4) 0.010(4) -0.007(4)
C013 0.049(7) 0.061(8) 0.064(7) 0.005(7) 0.004(5) 0.005(6)
C014 0.079(11) 0.105(16) 0.045(8) 0.014(10) 0.000(7) 0.032(13)
C016 0.053(8) 0.074(13) 0.035(6) 0.004(7) 0.000(6) 0.010(8)
N017 0.049(5) 0.050(5) 0.073(6) -0.005(4) 0.012(4) 0.008(4)
C018 0.060(7) 0.041(7) 0.069(7) 0.018(6) 0.014(6) -0.001(5)
C1 0.094(10) 0.073(10) 0.062(8) 0.014(8) 0.021(7) 0.025(8)

loop_
_atom_type_symbol
_atom_type_description
_atom_type_scat_dispersion_real
_atom_type_scat_dispersion_imag
_atom_type_scat_source
C C 0.0181 0.0091 'International Tables Vol C Tables 4.2.6.8 and 6.1.1.4'
H H 0.0000 0.0000 'International Tables Vol C Tables 4.2.6.8 and 6.1.1.4'
Cl Cl 0.3639 0.7018 'International Tables Vol C Tables 4.2.6.8 and 6.1.1.4'
N N 0.0311 0.0180 'International Tables Vol C Tables 4.2.6.8 and 6.1.1.4'
O O 0.0492 0.0322 'International Tables Vol C Tables 4.2.6.8 and 6.1.1.4'
Pt Pt -4.5932 6.9264 'International Tables Vol C Tables 4.2.6.8 and 6.1.1.4'

loop_
_geom_angle_atom_site_label_1
_geom_angle_atom_site_label_2
_geom_angle_atom_site_label_3
_geom_angle
_geom_angle_site_symmetry_1
_geom_angle_site_symmetry_3
_geom_angle_publ_flag
Cl05 Pt01 Cl04 88.80(12) . . ?
N007 Pt01 Cl04 95.1(3) . . ?
N007 Pt01 Cl05 174.6(3) . . ?
C00Z Pt01 Cl04 177.0(3) . . ?
C00Z Pt01 Cl05 94.1(3) . . ?
C00Z Pt01 N007 82.1(4) . . ?
Cl03 Pt02 Cl06 88.73(12) . . ?
C008 Pt02 Cl03 94.9(3) . . ?
C008 Pt02 Cl06 175.7(4) . . ?
N00E Pt02 Cl03 174.2(4) . . ?
N00E Pt02 Cl06 95.3(3) . . ?
N00E Pt02 C008 80.9(4) . . ?
C009 N007 Pt01 125.4(10) . . ?
C009 N007 C00B 120.2(11) . . ?
C00B N007 Pt01 114.4(8) . . ?
C00P C008 Pt02 113.9(8) . . ?
C00P C008 C00V 120.2(10) . . ?
C00V C008 Pt02 125.9(10) . . ?
N007 C009 H009 119.8 . . ?
N007 C009 C00L 120.5(14) . . ?
C00L C009 H009 119.8 . . ?
N007 C00B C00C 114.1(11) . . ?
N007 C00B C00Q 118.6(13) . . ?
C00Q C00B C00C 127.2(13) . . ?
C00U C00C C00B 123.0(12) . . ?
C00U C00C C00Z 122.8(13) . . ?
C00Z C00C C00B 114.2(11) . . ?
C00K C00D H00D 118.8 . . ?
C00K C00D C00Z 122.4(13) . . ?
C00Z C00D H00D 118.8 . . ?
C00T N00E Pt02 115.6(8) . . ?
C00T N00E C016 118.9(11) . . ?
C016 N00E Pt02 125.1(9) . . ?
C00J C00F H00F 119.4 . . ?
C00P C00F H00F 119.4 . . ?
C00P C00F C00J 121.3(15) . . ?
H00A C00G H00B 109.5 . . ?
H00A C00G H00C 109.5 . . ?
H00B C00G H00C 109.5 . . ?
C00R C00G H00A 109.5 . . ?
C00R C00G H00B 109.5 . . ?
C00R C00G H00C 109.5 . . ?
C013 O00H H00H 109.5 . . ?
C00F C00J H00J 120.1 . . ?
C00X C00J C00F 119.7(15) . . ?
C00X C00J H00J 120.1 . . ?
C00D C00K H00K 119.9 . . ?
C011 C00K C00D 120.2(13) . . ?
C011 C00K H00K 119.9 . . ?
C009 C00L H00L 119.7 . . ?
C00N C00L C009 120.6(15) . . ?
C00N C00L H00L 119.7 . . ?
C00S O00M H00M 109.5 . . ?
C00L C00N H00N 120.7 . . ?
C00L C00N C00Q 118.6(14) . . ?
C00Q C00N H00N 120.7 . . ?
H00E C00O H00G 107.7 . . ?
C00R C00O H00E 108.9 . . ?
C00R C00O H00G 108.9 . . ?
C00S C00O H00E 108.9 . . ?
C00S C00O H00G 108.9 . . ?
C00S C00O C00R 113.3(12) . . ?
C008 C00P C00T 114.7(11) . . ?
C00F C00P C008 119.9(13) . . ?
C00F C00P C00T 125.4(13) . . ?
C00B C00Q H00Q 119.3 . . ?
C00N C00Q C00B 121.4(16) . . ?
C00N C00Q H00Q 119.3 . . ?
C00G C00R C00O 112.0(13) . . ?
C00G C00R H00R 108.1 . . ?
C00O C00R H00R 108.1 . . ?
N012 C00R C00G 110.1(13) . . ?
N012 C00R C00O 110.4(12) . . ?
N012 C00R H00R 108.1 . . ?
O00A C00S O00M 122.2(14) . . ?
O00A C00S C00O 125.9(13) . . ?
O00M C00S C00O 111.9(12) . . ?
N00E C00T C00P 114.5(12) . . ?
N00E C00T C00W 120.6(12) . . ?
C00W C00T C00P 124.8(14) . . ?
C00C C00U H00U 120.6 . . ?
C011 C00U C00C 118.8(14) . . ?
C011 C00U H00U 120.6 . . ?
C008 C00V H00V 120.9 . . ?
C008 C00V C00X 118.3(13) . . ?
C00X C00V H00V 120.9 . . ?
C00T C00W H00W 120.6 . . ?
C014 C00W C00T 118.7(15) . . ?
C014 C00W H00W 120.6 . . ?
C00J C00X C00V 120.5(14) . . ?
C00J C00X H00X 119.7 . . ?
C00V C00X H00X 119.7 . . ?
C014 C00Y H00Y 121.1 . . ?
C016 C00Y H00Y 121.1 . . ?
C016 C00Y C014 117.8(14) . . ?
C00C C00Z Pt01 115.1(8) . . ?
C00D C00Z Pt01 129.8(10) . . ?
C00D C00Z C00C 115.1(12) . . ?
H01D C010 H01E 107.2 . . ?
C013 C010 H01D 107.9 . . ?
C013 C010 H01E 107.9 . . ?
C013 C010 C018 117.7(10) . . ?
C018 C010 H01D 107.9 . . ?
C018 C010 H01E 107.9 . . ?
C00K C011 H011 119.7 . . ?
C00U C011 C00K 120.7(13) . . ?
C00U C011 H011 119.7 . . ?
C00R N012 H01A 109.5 . . ?
C00R N012 H01B 109.5 . . ?
C00R N012 H01C 109.5 . . ?
H01A N012 H01B 109.5 . . ?
H01A N012 H01C 109.5 . . ?
H01B N012 H01C 109.5 . . ?
O00H C013 C010 113.8(12) . . ?
O00I C013 O00H 122.5(13) . . ?
O00I C013 C010 123.7(13) . . ?
C00W C014 C00Y 121.5(15) . . ?
C00W C014 H014 119.2 . . ?
C00Y C014 H014 119.2 . . ?
N00E C016 C00Y 122.3(14) . . ?
N00E C016 H016 118.9 . . ?
C00Y C016 H016 118.9 . . ?
H01F N017 H01G 109.5 . . ?
H01F N017 H01H 109.5 . . ?
H01G N017 H01H 109.5 . . ?
C018 N017 H01F 109.5 . . ?
C018 N017 H01G 109.5 . . ?
C018 N017 H01H 109.5 . . ?
C010 C018 H018 107.6 . . ?
N017 C018 C010 111.6(10) . . ?
N017 C018 H018 107.6 . . ?
N017 C018 C1 110.2(13) . . ?
C1 C018 C010 111.9(11) . . ?
C1 C018 H018 107.6 . . ?
C018 C1 H1A 109.5 . . ?
C018 C1 H1B 109.5 . . ?
C018 C1 H1C 109.5 . . ?
H1A C1 H1B 109.5 . . ?
H1A C1 H1C 109.5 . . ?
H1B C1 H1C 109.5 . . ?

loop_
_geom_bond_atom_site_label_1
_geom_bond_atom_site_label_2
_geom_bond_distance
_geom_bond_site_symmetry_2
_geom_bond_publ_flag
Pt01 Cl04 2.427(3) . ?
Pt01 Cl05 2.330(3) . ?
Pt01 N007 2.032(9) . ?
Pt01 C00Z 1.945(13) . ?
Pt02 Cl03 2.319(3) . ?
Pt02 Cl06 2.419(3) . ?
Pt02 C008 2.017(9) . ?
Pt02 N00E 2.008(10) . ?
N007 C009 1.331(16) . ?
N007 C00B 1.370(15) . ?
C008 C00P 1.389(16) . ?
C008 C00V 1.394(15) . ?
C009 H009 0.9300 . ?
C009 C00L 1.374(19) . ?
O00A C00S 1.208(17) . ?
C00B C00C 1.468(18) . ?
C00B C00Q 1.375(18) . ?
C00C C00U 1.396(18) . ?
C00C C00Z 1.424(16) . ?
C00D H00D 0.9300 . ?
C00D C00K 1.386(18) . ?
C00D C00Z 1.396(16) . ?
N00E C00T 1.354(17) . ?
N00E C016 1.364(15) . ?
C00F H00F 0.9300 . ?
C00F C00J 1.376(19) . ?
C00F C00P 1.360(19) . ?
C00G H00A 0.9600 . ?
C00G H00B 0.9600 . ?
C00G H00C 0.9600 . ?
C00G C00R 1.51(2) . ?
O00H H00H 0.8200 . ?
O00H C013 1.325(16) . ?
O00I C013 1.215(17) . ?
C00J H00J 0.9300 . ?
C00J C00X 1.37(2) . ?
C00K H00K 0.9300 . ?
C00K C011 1.377(19) . ?
C00L H00L 0.9300 . ?
C00L C00N 1.35(2) . ?
O00M H00M 0.8200 . ?
O00M C00S 1.318(16) . ?
C00N H00N 0.9300 . ?
C00N C00Q 1.36(2) . ?
C00O H00E 0.9700 . ?
C00O H00G 0.9700 . ?
C00O C00R 1.52(2) . ?
C00O C00S 1.497(18) . ?
C00P C00T 1.468(18) . ?
C00Q H00Q 0.9300 . ?
C00R H00R 0.9800 . ?
C00R N012 1.492(16) . ?
C00T C00W 1.394(19) . ?
C00U H00U 0.9300 . ?
C00U C011 1.371(19) . ?
C00V H00V 0.9300 . ?
C00V C00X 1.41(2) . ?
C00W H00W 0.9300 . ?
C00W C014 1.36(2) . ?
C00X H00X 0.9300 . ?
C00Y H00Y 0.9300 . ?
C00Y C014 1.38(2) . ?
C00Y C016 1.368(18) . ?
C010 H01D 0.9700 . ?
C010 H01E 0.9700 . ?
C010 C013 1.466(17) . ?
C010 C018 1.530(17) . ?
C011 H011 0.9300 . ?
N012 H01A 0.8900 . ?
N012 H01B 0.8900 . ?
N012 H01C 0.8900 . ?
C014 H014 0.9300 . ?
C016 H016 0.9300 . ?
N017 H01F 0.8900 . ?
N017 H01G 0.8900 . ?
N017 H01H 0.8900 . ?
N017 C018 1.466(15) . ?
C018 H018 0.9800 . ?
C018 C1 1.504(19) . ?
C1 H1A 0.9600 . ?
C1 H1B 0.9600 . ?
C1 H1C 0.9600 . ?

loop_
_geom_torsion_atom_site_label_1
_geom_torsion_atom_site_label_2
_geom_torsion_atom_site_label_3
_geom_torsion_atom_site_label_4
_geom_torsion
_geom_torsion_site_symmetry_1
_geom_torsion_site_symmetry_2
_geom_torsion_site_symmetry_3
_geom_torsion_site_symmetry_4
_geom_torsion_publ_flag
Pt01 N007 C009 C00L -175.6(13) . . . . ?
Pt01 N007 C00B C00C -2.2(18) . . . . ?
Pt01 N007 C00B C00Q 175.6(14) . . . . ?
Pt02 C008 C00P C00F 179.2(13) . . . . ?
Pt02 C008 C00P C00T -1.8(18) . . . . ?
Pt02 C008 C00V C00X -177.4(11) . . . . ?
Pt02 N00E C00T C00P 6.3(18) . . . . ?
Pt02 N00E C00T C00W -176.4(14) . . . . ?
Pt02 N00E C016 C00Y 174.9(14) . . . . ?
N007 C009 C00L C00N -2(3) . . . . ?
N007 C00B C00C C00U -179.6(15) . . . . ?
N007 C00B C00C C00Z -1(2) . . . . ?
N007 C00B C00Q C00N 2(3) . . . . ?
C008 C00P C00T N00E -3(2) . . . . ?
C008 C00P C00T C00W 180.0(16) . . . . ?
C008 C00V C00X C00J -2(3) . . . . ?
C009 N007 C00B C00C 178.3(15) . . . . ?
C009 N007 C00B C00Q -4(2) . . . . ?
C009 C00L C00N C00Q 1(3) . . . . ?
C00B N007 C009 C00L 4(3) . . . . ?
C00B C00C C00U C011 177.8(18) . . . . ?
C00B C00C C00Z Pt01 3.8(19) . . . . ?
C00B C00C C00Z C00D -178.7(15) . . . . ?
C00C C00B C00Q C00N 180(2) . . . . ?
C00C C00U C011 C00K -1(3) . . . . ?
C00D C00K C011 C00U 3(3) . . . . ?
N00E C00T C00W C014 4(3) . . . . ?
C00F C00J C00X C00V -1(3) . . . . ?
C00F C00P C00T N00E 176.0(16) . . . . ?
C00F C00P C00T C00W -1(3) . . . . ?
C00J C00F C00P C008 -2(3) . . . . ?
C00J C00F C00P C00T 179.7(18) . . . . ?
C00K C00D C00Z Pt01 179.2(13) . . . . ?
C00K C00D C00Z C00C 2(2) . . . . ?
C00L C00N C00Q C00B -1(3) . . . . ?
C00P C008 C00V C00X 4(2) . . . . ?
C00P C00F C00J C00X 3(3) . . . . ?
C00P C00T C00W C014 -179(2) . . . . ?
C00Q C00B C00C C00U 3(3) . . . . ?
C00Q C00B C00C C00Z -178.5(17) . . . . ?
C00R C00O C00S O00A -4(3) . . . . ?
C00R C00O C00S O00M 177.1(16) . . . . ?
C00S C00O C00R C00G -171.8(17) . . . . ?
C00S C00O C00R N012 65.1(19) . . . . ?
C00T N00E C016 C00Y 3(3) . . . . ?
C00T C00W C014 C00Y -4(4) . . . . ?
C00U C00C C00Z Pt01 -177.6(14) . . . . ?
C00U C00C C00Z C00D 0(2) . . . . ?
C00V C008 C00P C00F -2(2) . . . . ?
C00V C008 C00P C00T 177.3(13) . . . . ?
C00Z C00C C00U C011 -1(3) . . . . ?
C00Z C00D C00K C011 -4(3) . . . . ?
C013 C010 C018 N017 52(2) . . . . ?
C013 C010 C018 C1 175.5(17) . . . . ?
C014 C00Y C016 N00E -2(3) . . . . ?
C016 N00E C00T C00P 179.4(15) . . . . ?
C016 N00E C00T C00W -3(3) . . . . ?
C016 C00Y C014 C00W 3(4) . . . . ?
C018 C010 C013 O00H 161.8(16) . . . . ?
C018 C010 C013 O00I -20(3) . . . . ?
